data_4511017
loop_
_publ_author_name
'White, Nicholas G.'
'Serpell, Christopher J.'
'Beer, Paul D.'

_publ_section_title
;
 Structural Study of Triazole and Amide Containing Anion-Templated
 Pseudorotaxanes
;
_journal_issue 7
_journal_name_full 'Crystal Growth &amp; Design'
_journal_page_first 3472
_journal_paper_doi 10.1021/cg500420u
_journal_volume 14
_journal_year 2014
_chemical_absolute_configuration unk
_chemical_compound_source synthesized
_chemical_formula_moiety 'C36 H46 N2 O9, C10 H8 N7, C7 H5 O2'
_chemical_formula_sum 'C53 H59 N9 O11'
_chemical_formula_weight 998.10
_space_group_IT_number 19
_symmetry_cell_setting orthorhombic
_symmetry_space_group_name_Hall 'P 2ac 2ab'
_symmetry_space_group_name_H-M 'P 21 21 21'
_atom_sites_solution_hydrogens difmap
_atom_sites_solution_primary direct
_cell_angle_alpha 90
_cell_angle_beta 90
_cell_angle_gamma 90
_cell_formula_units_Z 4
_cell_length_a 10.8836(7)
_cell_length_b 16.6797(16)
_cell_length_c 36.187(3)
_cell_measurement_reflns_used 2879
_cell_measurement_temperature 150
_cell_measurement_theta_max 51.81
_cell_measurement_theta_min 2.91
_cell_volume 6569.2(9)
_computing_cell_refinement 'CrysAlis Pro (Oxford Diffraction, 2010)'
_computing_data_collection 'CrysAlis Pro (Oxford Diffraction, 2010)'
_computing_data_reduction 'CrysAlis Pro(Oxford Diffraction, 2010)'
_computing_publication_material 'CRYSTALS (Betteridge et al., 2003)'
_computing_structure_refinement 'CRYSTALS (Betteridge et al., 2003)'
_computing_structure_solution 'isomorphic substitution from structure of 1.BzO.3'
_diffrn_ambient_temperature 150
_diffrn_measured_fraction_theta_full 0.996
_diffrn_measured_fraction_theta_max 0.988
_diffrn_measurement_device Area
_diffrn_measurement_device_type 'Oxford Diffraction SuperNova'
_diffrn_measurement_method \w
_diffrn_radiation_monochromator graphite
_diffrn_radiation_type 'Cu K\a'
_diffrn_radiation_wavelength 1.54180
_diffrn_reflns_av_R_equivalents 0.109
_diffrn_reflns_limit_h_max 10
_diffrn_reflns_limit_h_min -10
_diffrn_reflns_limit_k_max 16
_diffrn_reflns_limit_k_min 0
_diffrn_reflns_limit_l_max 36
_diffrn_reflns_limit_l_min 0
_diffrn_reflns_number 16049
_diffrn_reflns_theta_full 50.315
_diffrn_reflns_theta_max 51.872
_diffrn_reflns_theta_min 2.917
_diffrn_standards_number 0
_exptl_absorpt_coefficient_mu 0.591
_exptl_absorpt_correction_T_max 1.00
_exptl_absorpt_correction_T_min 0.599
_exptl_absorpt_correction_type multi-scan
_exptl_absorpt_process_details 'CrysAlis Pro (Oxford Diffraction, 2010)'
_exptl_crystal_colour colourless
_exptl_crystal_density_diffrn 1.009
_exptl_crystal_density_method 'not measured'
_exptl_crystal_description rod
_exptl_crystal_F_000 2112
_exptl_crystal_size_max 0.500
_exptl_crystal_size_mid 0.030
_exptl_crystal_size_min 0.010
_platon_squeeze_details
;
;
_refine_diff_density_max 0.73
_refine_diff_density_min -0.46
_refine_ls_extinction_method None
_refine_ls_goodness_of_fit_ref 1.1233
_refine_ls_hydrogen_treatment constr
_refine_ls_matrix_type full
_refine_ls_number_parameters 658
_refine_ls_number_reflns 5230
_refine_ls_number_restraints 699
_refine_ls_R_factor_all 0.1582
_refine_ls_R_factor_gt 0.1245
_refine_ls_shift/su_max 0.0003781
_refine_ls_shift/su_mean 0.0000393
_refine_ls_structure_factor_coef Fsqd
_refine_ls_weighting_details
;
 Method= Modified Sheldrick 
 w=1/[\s^2^(F^2^) + ( 0.20P)^2^ + 0.00P] 
 ,where P=(max(Fo^2^,0) + 2Fc^2^)/3 
;
_refine_ls_weighting_scheme calc
_refine_ls_wR_factor_all 0.3545
_refine_ls_wR_factor_gt 0.3145
_refine_ls_wR_factor_ref 0.3545
_reflns_limit_h_max 10
_reflns_limit_h_min -10
_reflns_limit_k_max 16
_reflns_limit_k_min 0
_reflns_limit_l_max 36
_reflns_limit_l_min 0
_reflns_number_gt 3318
_reflns_number_total 6913
_reflns_threshold_expression I>2.0\s(I)
_oxford_diffrn_Wilson_B_factor 3.53
_oxford_diffrn_Wilson_scale 1.15
_oxford_refine_ls_r_factor_ref 0.1582
_oxford_refine_ls_scale 1.187(15)
_oxford_reflns_number_all 5230
_oxford_reflns_threshold_expression_ref I>-3.0\s(I)
_cod_data_source_file cg500420u_si_001.cif
_cod_data_source_block 1.BzO.2
_cod_depositor_comments 'Adding full bibliography for 4511009--4511017.cif.'
_cod_original_sg_symbol_H-M 'P 21 21 21 '
_cod_database_code 4511017

loop_
_symmetry_equiv_pos_as_xyz
x,y,z
x+1/2,-y+1/2,-z
-x,y+1/2,-z+1/2
-x+1/2,-y,z+1/2

loop_
_atom_site_label
_atom_site_type_symbol
_atom_site_fract_x
_atom_site_fract_y
_atom_site_fract_z
_atom_site_U_iso_or_equiv
_atom_site_occupancy
_atom_site_adp_type
_atom_site_refinement_flags_posn
_atom_site_refinement_flags_adp
N57 N 0.7291(13) 0.5272(7) 0.4296(3) 0.0907 1.0000 Uani . U
N58 N 0.6953(11) 0.5668(6) 0.4593(3) 0.0692 1.0000 Uani . U
N59 N 0.6914(10) 0.6430(6) 0.4494(3) 0.0667 1.0000 Uani . U
C60 C 0.7366(15) 0.5716(8) 0.3977(4) 0.0805 1.0000 Uani . U
C61 C 0.7117(13) 0.6484(8) 0.4119(4) 0.0612 1.0000 Uani . U
C62 C 0.7124(11) 0.7207(7) 0.3913(3) 0.0533 1.0000 Uani . U
C63 C 0.7008(10) 0.7949(7) 0.4094(3) 0.0491 1.0000 Uani . U
N64 N 0.7000(9) 0.8649(6) 0.3897(3) 0.0521 1.0000 Uani . U
C65 C 0.7133(11) 0.8645(7) 0.3530(3) 0.0451 1.0000 Uani . U
C66 C 0.7295(10) 0.7930(7) 0.3357(3) 0.0440 1.0000 Uani . U
C67 C 0.7303(11) 0.7254(7) 0.3527(3) 0.0505 1.0000 Uani . U
C68 C 0.6879(13) 0.9432(7) 0.4096(3) 0.0641 1.0000 Uani . U
C69 C 0.7545(13) 0.7918(8) 0.2955(4) 0.0642 1.0000 Uani . U
C70 C 0.7691(14) 0.7344(9) 0.2712(4) 0.0732 1.0000 Uani . U
N71 N 0.7645(14) 0.8662(7) 0.2770(3) 0.0963 1.0000 Uani . U
N72 N 0.7793(17) 0.8525(8) 0.2400(3) 0.1227 1.0000 Uani . U
N73 N 0.7791(15) 0.7661(8) 0.2378(3) 0.1110 1.0000 Uani . U
C1 C 0.9815(14) 0.6566(12) 0.0484(4) 0.1708 1.0000 Uani D U
C2 C 0.788(2) 0.7212(8) 0.0689(5) 0.2059 1.0000 Uani D U
C3 C 0.7848(16) 0.5930(10) 0.0330(4) 0.1404 1.0000 Uani D U
C4 C 0.8515(11) 0.6412(6) 0.0623(3) 0.1063 1.0000 Uani D U
C5 C 0.8520(12) 0.5963(9) 0.0990(4) 0.0959 1.0000 Uani D U
C6 C 0.7408(15) 0.5660(10) 0.1126(4) 0.0993 1.0000 Uani D U
C7 C 0.7377(14) 0.5278(9) 0.1471(4) 0.0918 1.0000 Uani D U
C8 C 0.8445(11) 0.5202(8) 0.1684(4) 0.0731 1.0000 Uani D U
C9 C 0.9557(13) 0.5513(9) 0.1552(3) 0.0791 1.0000 Uani D U
C10 C 0.9573(14) 0.5879(8) 0.1204(3) 0.0854 1.0000 Uani D U
O11 O 0.5265(10) 0.4843(6) 0.1439(3) 0.0982 1.0000 Uani . U
C12 C 0.6202(17) 0.5015(10) 0.1641(5) 0.0893 1.0000 Uani . U
N13 N 0.6077(11) 0.4913(8) 0.2007(4) 0.0886 1.0000 Uani . U
C14 C 0.5019(14) 0.4674(11) 0.2184(4) 0.0990 1.0000 Uani D U
C15 C 0.4908(14) 0.4902(10) 0.2584(3) 0.0835 1.0000 Uani D U
O16 O 0.4768(10) 0.5766(7) 0.2584(2) 0.0920 1.0000 Uani D U
C17 C 0.4569(14) 0.6142(7) 0.2904(3) 0.0853 1.0000 Uani D U
C18 C 0.4566(14) 0.5790(9) 0.3254(3) 0.0880 1.0000 Uani D U
C19 C 0.4300(13) 0.6192(7) 0.3579(4) 0.0799 1.0000 Uani D U
C20 C 0.4087(12) 0.7014(7) 0.3558(3) 0.0706 1.0000 Uani D U
C21 C 0.4048(12) 0.7379(8) 0.3216(3) 0.0759 1.0000 Uani D U
C22 C 0.4330(12) 0.6967(7) 0.2891(3) 0.0728 1.0000 Uani D U
O23 O 0.3830(8) 0.7366(6) 0.3881(2) 0.0696 1.0000 Uani D U
C24 C 0.3666(13) 0.8219(8) 0.3869(3) 0.0665 1.0000 Uani D U
C25 C 0.3442(12) 0.8496(9) 0.4260(3) 0.0685 1.0000 Uani D U
O26 O 0.4532(7) 0.8341(6) 0.4477(2) 0.0711 1.0000 Uani . U
C27 C 0.4407(12) 0.8734(9) 0.4848(4) 0.0819 1.0000 Uani D U
C28 C 0.5371(12) 0.8342(9) 0.5091(4) 0.0766 1.0000 Uani D U
O29 O 0.6501(8) 0.8677(6) 0.4981(2) 0.0660 1.0000 Uani . U
C30 C 0.7507(12) 0.8285(9) 0.5192(3) 0.0830 1.0000 Uani D U
C31 C 0.8678(12) 0.8738(9) 0.5085(3) 0.0779 1.0000 Uani D U
O32 O 0.8886(8) 0.8578(6) 0.4709(2) 0.0679 1.0000 Uani . U
C33 C 0.9987(11) 0.8896(9) 0.4589(3) 0.0711 1.0000 Uani D U
C34 C 1.0201(11) 0.8724(8) 0.4185(3) 0.0559 1.0000 Uani D U
O35 O 1.0425(8) 0.7912(5) 0.4152(2) 0.0580 1.0000 Uani D U
C36 C 1.0527(11) 0.7621(6) 0.3811(3) 0.0522 1.0000 Uani D U
C37 C 1.0456(12) 0.8029(8) 0.3481(3) 0.0597 1.0000 Uani D U
C38 C 1.0580(11) 0.7636(6) 0.3141(3) 0.0615 1.0000 Uani D U
C39 C 1.0706(11) 0.6801(6) 0.3118(3) 0.0551 1.0000 Uani D U
C40 C 1.0774(12) 0.6392(8) 0.3452(2) 0.0651 1.0000 Uani D U
C41 C 1.0638(11) 0.6781(6) 0.3790(3) 0.0550 1.0000 Uani D U
O42 O 1.0850(8) 0.6512(5) 0.2779(2) 0.0603 1.0000 Uani D U
C43 C 1.1279(14) 0.5697(8) 0.2754(3) 0.0728 1.0000 Uani D U
C44 C 1.1663(14) 0.5564(8) 0.2361(3) 0.0765 1.0000 Uani D U
N45 N 1.0624(10) 0.5538(6) 0.2129(3) 0.0659 1.0000 Uani . U
C46 C 1.0671(15) 0.5507(8) 0.1756(4) 0.0666 1.0000 Uani . U
O47 O 1.1752(10) 0.5445(6) 0.1610(3) 0.0931 1.0000 Uani . U
O91 O 0.7940(10) 0.5599(6) 0.3129(2) 0.0940 1.0000 Uani D U
O92 O 0.8133(8) 0.5316(6) 0.2519(2) 0.0719 1.0000 Uani D U
C93 C 0.8124(13) 0.5127(8) 0.2855(3) 0.0709 1.0000 Uani D U
C94 C 0.8358(14) 0.4313(7) 0.2980(4) 0.1003 1.0000 Uani D U
C95 C 0.8793(17) 0.4134(8) 0.3332(4) 0.1257 1.0000 Uani D U
C96 C 0.899(2) 0.3335(10) 0.3429(5) 0.1884 1.0000 Uani D U
C97 C 0.860(3) 0.2721(8) 0.3192(5) 0.2080 1.0000 Uani D U
C98 C 0.820(2) 0.2909(8) 0.2835(5) 0.1902 1.0000 Uani D U
C99 C 0.8110(17) 0.3707(8) 0.2728(3) 0.1265 1.0000 Uani D U
H601 H 0.7526 0.5572 0.3728 0.1123 1.0000 Uiso R .
H631 H 0.6920 0.7969 0.4356 0.0706 1.0000 Uiso R .
H651 H 0.7165 0.9141 0.3407 0.0757 1.0000 Uiso R .
H671 H 0.7484 0.6773 0.3403 0.0712 1.0000 Uiso R .
H681 H 0.7294 0.9855 0.3964 0.1210 1.0000 Uiso R .
H682 H 0.7217 0.9385 0.4343 0.1214 1.0000 Uiso R .
H683 H 0.6016 0.9565 0.4113 0.1214 1.0000 Uiso R .
H701 H 0.7692 0.6791 0.2752 0.1023 1.0000 Uiso R .
H11 H 1.0266 0.6067 0.0461 0.3131 1.0000 Uiso R .
H12 H 1.0225 0.6910 0.0661 0.3131 1.0000 Uiso R .
H13 H 0.9796 0.6826 0.0245 0.3129 1.0000 Uiso R .
H21 H 0.7042 0.7083 0.0793 0.2990 1.0000 Uiso R .
H22 H 0.8379 0.7528 0.0870 0.2990 1.0000 Uiso R .
H23 H 0.7802 0.7498 0.0446 0.2991 1.0000 Uiso R .
H33 H 0.7014 0.5773 0.0440 0.2450 1.0000 Uiso R .
H32 H 0.7761 0.6282 0.0096 0.2452 1.0000 Uiso R .
H31 H 0.8381 0.5439 0.0281 0.2450 1.0000 Uiso R .
H61 H 0.6688 0.5696 0.0983 0.1333 1.0000 Uiso R .
H81 H 0.8448 0.4934 0.1909 0.1102 1.0000 Uiso R .
H101 H 1.0301 0.6090 0.1111 0.1109 1.0000 Uiso R .
H151 H 0.5627 0.4739 0.2724 0.1120 1.0000 Uiso R .
H152 H 0.4182 0.4666 0.2696 0.1122 1.0000 Uiso R .
H181 H 0.4768 0.5250 0.3269 0.1053 1.0000 Uiso R .
H191 H 0.4275 0.5946 0.3814 0.1080 1.0000 Uiso R .
H211 H 0.3863 0.7921 0.3197 0.1001 1.0000 Uiso R .
H221 H 0.4388 0.7219 0.2660 0.1024 1.0000 Uiso R .
H241 H 0.4411 0.8453 0.3774 0.0925 1.0000 Uiso R .
H242 H 0.2969 0.8364 0.3717 0.0922 1.0000 Uiso R .
H251 H 0.3317 0.9077 0.4258 0.0965 1.0000 Uiso R .
H252 H 0.2737 0.8218 0.4359 0.0964 1.0000 Uiso R .
H271 H 0.4569 0.9306 0.4830 0.1054 1.0000 Uiso R .
H272 H 0.3569 0.8648 0.4941 0.1052 1.0000 Uiso R .
H281 H 0.5207 0.8451 0.5348 0.0961 1.0000 Uiso R .
H282 H 0.5398 0.7772 0.5047 0.0966 1.0000 Uiso R .
H301 H 0.7353 0.8321 0.5460 0.0902 1.0000 Uiso R .
H302 H 0.7552 0.7722 0.5118 0.0904 1.0000 Uiso R .
H311 H 0.8606 0.9318 0.5124 0.0953 1.0000 Uiso R .
H312 H 0.9370 0.8513 0.5228 0.0952 1.0000 Uiso R .
H331 H 0.9944 0.9476 0.4625 0.0916 1.0000 Uiso R .
H332 H 1.0692 0.8664 0.4720 0.0915 1.0000 Uiso R .
H341 H 1.0883 0.9030 0.4090 0.0822 1.0000 Uiso R .
H342 H 0.9442 0.8857 0.4058 0.0822 1.0000 Uiso R .
H371 H 1.0340 0.8586 0.3484 0.0898 1.0000 Uiso R .
H381 H 1.0538 0.7921 0.2918 0.0933 1.0000 Uiso R .
H401 H 1.0835 0.5830 0.3444 0.0861 1.0000 Uiso R .
H411 H 1.0680 0.6489 0.4008 0.0759 1.0000 Uiso R .
H431 H 1.1967 0.5616 0.2921 0.0946 1.0000 Uiso R .
H432 H 1.0610 0.5339 0.2825 0.0941 1.0000 Uiso R .
H441 H 1.2224 0.5991 0.2295 0.0993 1.0000 Uiso R .
H442 H 1.2077 0.5058 0.2341 0.0993 1.0000 Uiso R .
H951 H 0.8867 0.4542 0.3507 0.1563 1.0000 Uiso R .
H961 H 0.9338 0.3220 0.3657 0.2181 1.0000 Uiso R .
H971 H 0.8737 0.2188 0.3259 0.2452 1.0000 Uiso R .
H981 H 0.8036 0.2493 0.2666 0.2260 1.0000 Uiso R .
H991 H 0.7836 0.3838 0.2490 0.1571 1.0000 Uiso R .
H131 H 0.6728 0.5008 0.2154 0.0943 1.0000 Uiso R .
H451 H 0.9875 0.5577 0.2232 0.0910 1.0000 Uiso R .
H141 H 0.4374 0.4939 0.2056 0.1299 1.0000 Uiso R .
H142 H 0.4933 0.4111 0.2155 0.1299 1.0000 Uiso R .

loop_
_atom_site_aniso_label
_atom_site_aniso_U_11
_atom_site_aniso_U_22
_atom_site_aniso_U_33
_atom_site_aniso_U_23
_atom_site_aniso_U_13
_atom_site_aniso_U_12
N57 0.138(11) 0.058(5) 0.076(6) 0.008(4) 0.021(8) 0.003(8)
N58 0.085(9) 0.038(5) 0.085(5) -0.005(4) -0.001(6) -0.011(7)
N59 0.072(8) 0.043(4) 0.085(5) 0.005(4) -0.008(6) -0.026(6)
C60 0.111(12) 0.044(4) 0.087(6) 0.012(4) 0.001(8) -0.001(9)
C61 0.051(9) 0.044(4) 0.088(5) 0.006(4) 0.001(7) -0.019(7)
C62 0.035(8) 0.046(3) 0.079(4) 0.006(3) -0.012(7) 0.008(7)
C63 0.025(7) 0.049(4) 0.073(6) 0.007(3) -0.004(6) 0.015(7)
N64 0.033(6) 0.043(3) 0.081(4) 0.005(3) -0.005(6) 0.002(6)
C65 0.028(7) 0.025(4) 0.082(4) 0.009(4) -0.002(7) -0.013(6)
C66 0.022(7) 0.033(4) 0.077(4) 0.005(3) -0.012(6) -0.003(6)
C67 0.044(8) 0.029(4) 0.078(4) 0.002(4) -0.015(7) 0.012(7)
C68 0.062(10) 0.051(4) 0.080(7) -0.003(5) -0.019(7) 0.009(8)
C69 0.058(9) 0.057(5) 0.077(4) 0.006(3) -0.006(7) 0.000(8)
C70 0.073(10) 0.067(5) 0.080(5) 0.005(4) 0.007(8) 0.019(9)
N71 0.146(11) 0.062(5) 0.081(5) 0.012(4) 0.030(8) 0.013(8)
N72 0.213(15) 0.074(6) 0.080(5) 0.007(5) 0.027(9) 0.011(11)
N73 0.177(13) 0.074(6) 0.082(5) 0.011(5) 0.017(9) 0.047(9)
C1 0.179(14) 0.22(2) 0.111(14) 0.013(14) 0.003(11) -0.052(14)
C2 0.36(3) 0.085(11) 0.174(18) 0.003(9) 0.021(19) 0.080(16)
C3 0.148(15) 0.173(17) 0.100(9) -0.044(11) -0.025(11) 0.022(13)
C4 0.143(11) 0.088(9) 0.088(8) -0.014(6) -0.014(7) 0.024(8)
C5 0.107(8) 0.088(10) 0.092(7) -0.010(6) -0.010(6) 0.014(9)
C6 0.096(8) 0.111(13) 0.091(8) -0.025(7) -0.021(7) 0.006(9)
C7 0.086(6) 0.091(10) 0.099(8) -0.023(7) -0.017(5) -0.013(8)
C8 0.071(6) 0.045(8) 0.103(8) -0.002(7) -0.002(5) 0.001(7)
C9 0.079(5) 0.077(10) 0.080(6) -0.006(6) 0.003(5) -0.009(8)
C10 0.101(8) 0.078(10) 0.077(7) -0.010(7) -0.008(6) -0.026(9)
O11 0.069(6) 0.095(8) 0.131(7) -0.042(6) -0.030(5) 0.012(6)
C12 0.071(6) 0.088(11) 0.109(6) -0.038(9) -0.019(5) -0.003(8)
N13 0.038(7) 0.118(10) 0.110(5) -0.040(8) -0.008(5) 0.025(7)
C14 0.050(9) 0.129(11) 0.118(7) -0.051(8) -0.011(7) -0.009(9)
C15 0.038(9) 0.104(6) 0.108(7) -0.031(7) -0.008(6) -0.022(9)
O16 0.080(7) 0.105(6) 0.091(5) -0.028(5) -0.011(5) -0.017(7)
C17 0.075(10) 0.093(6) 0.088(5) -0.023(4) -0.005(9) -0.036(9)
C18 0.075(11) 0.097(8) 0.093(5) -0.016(5) -0.004(9) -0.016(9)
C19 0.061(10) 0.090(6) 0.089(6) -0.011(5) 0.003(8) -0.032(9)
C20 0.040(9) 0.094(6) 0.078(4) -0.008(4) -0.001(7) -0.024(8)
C21 0.055(9) 0.104(7) 0.068(5) -0.015(4) -0.018(8) -0.008(8)
C22 0.047(9) 0.092(6) 0.079(5) -0.022(5) -0.003(7) -0.041(8)
O23 0.053(6) 0.083(5) 0.073(4) -0.002(4) -0.002(5) -0.030(6)
C24 0.030(8) 0.081(5) 0.089(6) -0.003(6) -0.004(6) -0.035(8)
C25 0.034(7) 0.081(8) 0.091(6) -0.003(6) -0.005(5) -0.012(7)
O26 0.026(5) 0.106(7) 0.081(5) -0.007(5) 0.005(4) 0.000(5)
C27 0.038(6) 0.112(11) 0.096(7) -0.026(7) -0.003(6) -0.005(8)
C28 0.059(6) 0.090(11) 0.081(7) -0.004(7) 0.000(6) -0.018(7)
O29 0.042(4) 0.091(7) 0.065(5) -0.006(5) 0.001(4) 0.002(4)
C30 0.064(6) 0.133(13) 0.052(7) -0.002(7) -0.004(5) 0.018(7)
C31 0.048(5) 0.121(11) 0.064(5) -0.030(8) -0.018(6) 0.018(7)
O32 0.037(5) 0.103(7) 0.064(4) -0.020(5) -0.008(4) 0.001(5)
C33 0.019(7) 0.097(10) 0.098(6) -0.033(7) -0.010(6) 0.012(6)
C34 0.013(7) 0.065(5) 0.090(6) -0.005(6) -0.002(5) 0.000(7)
O35 0.042(6) 0.064(4) 0.068(4) -0.003(4) -0.006(4) -0.001(5)
C36 0.022(7) 0.065(5) 0.070(4) -0.007(4) -0.008(7) -0.019(7)
C37 0.036(8) 0.069(6) 0.074(4) -0.001(4) 0.010(7) -0.007(7)
C38 0.043(8) 0.069(5) 0.073(4) -0.002(4) 0.013(7) -0.021(8)
C39 0.030(7) 0.068(5) 0.067(4) -0.003(4) -0.010(7) -0.021(7)
C40 0.059(9) 0.072(6) 0.064(4) -0.006(3) -0.016(7) -0.015(8)
C41 0.034(8) 0.064(5) 0.066(4) -0.004(4) -0.003(7) -0.021(7)
O42 0.058(6) 0.057(4) 0.066(4) 0.006(4) -0.001(5) -0.002(5)
C43 0.076(10) 0.050(6) 0.093(5) 0.005(6) -0.012(6) -0.007(7)
C44 0.092(10) 0.042(8) 0.096(6) -0.016(7) -0.017(5) -0.008(8)
N45 0.063(7) 0.051(7) 0.084(4) -0.019(6) 0.006(4) 0.001(6)
C46 0.070(5) 0.046(8) 0.083(4) -0.004(7) 0.009(4) -0.005(7)
O47 0.080(6) 0.095(8) 0.105(7) 0.001(6) 0.026(5) -0.004(7)
O91 0.103(9) 0.089(6) 0.090(6) -0.036(5) -0.003(6) -0.026(6)
O92 0.053(6) 0.091(7) 0.073(4) -0.007(4) -0.002(5) -0.020(5)
C93 0.055(10) 0.088(6) 0.070(5) -0.013(4) 0.009(8) 0.002(8)
C94 0.098(12) 0.100(6) 0.103(8) 0.009(5) 0.062(8) 0.029(9)
C95 0.143(16) 0.118(10) 0.116(9) 0.038(8) 0.057(10) 0.044(11)
C96 0.26(2) 0.124(12) 0.185(15) 0.062(10) 0.050(15) 0.046(17)
C97 0.32(2) 0.107(11) 0.195(17) 0.041(10) 0.075(19) 0.067(17)
C98 0.31(2) 0.092(6) 0.167(13) 0.025(9) 0.100(15) 0.032(16)
C99 0.181(17) 0.083(6) 0.116(9) 0.002(6) 0.096(10) 0.021(12)

loop_
_atom_type_symbol
_atom_type_scat_dispersion_real
_atom_type_scat_dispersion_imag
_atom_type_scat_Cromer_Mann_a1
_atom_type_scat_Cromer_Mann_b1
_atom_type_scat_Cromer_Mann_a2
_atom_type_scat_Cromer_Mann_b2
_atom_type_scat_Cromer_Mann_a3
_atom_type_scat_Cromer_Mann_b3
_atom_type_scat_Cromer_Mann_a4
_atom_type_scat_Cromer_Mann_b4
_atom_type_scat_Cromer_Mann_c
_atom_type_scat_source
C 0.0181 0.0091 2.3100 20.8439 1.0200 10.2075 1.5886 0.5687 0.8650 51.6512 0.2156 'International Tables Vol C 4.2.6.8 and 6.1.1.4'
H 0.0000 0.0000 0.4930 10.5109 0.3229 26.1257 0.1402 3.1424 0.0408 57.7998 0.0030 'International Tables Vol C 4.2.6.8 and 6.1.1.4'
N 0.0311 0.0180 12.2126 0.0057 3.1322 9.8933 2.0125 28.9975 1.1663 0.5826 -11.5290 'International Tables Vol C 4.2.6.8 and 6.1.1.4'
O 0.0492 0.0322 3.0485 13.2771 2.2868 5.7011 1.5463 0.3239 0.8670 32.9089 0.2508 'International Tables Vol C 4.2.6.8 and 6.1.1.4'

loop_
_geom_angle_atom_site_label_1
_geom_angle_atom_site_label_2
_geom_angle_atom_site_label_3
_geom_angle
_geom_angle_publ_flag
N58 N57 C60 115.8(12) yes
N57 N58 N59 105.6(10) yes
N58 N59 C61 109.1(11) yes
N57 C60 C61 99.8(12) yes
N57 C60 H601 132.3 no
C61 C60 H601 127.9 no
C60 C61 N59 109.4(11) yes
C60 C61 C62 125.5(12) yes
N59 C61 C62 125.1(12) yes
C61 C62 C63 120.1(11) yes
C61 C62 C67 124.6(11) yes
C63 C62 C67 115.1(11) yes
C62 C63 N64 120.5(11) yes
C62 C63 H631 120.3 no
N64 C63 H631 119.2 no
C63 N64 C65 120.9(10) yes
C63 N64 C68 119.6(10) yes
C65 N64 C68 119.4(10) yes
N64 C65 C66 118.4(10) yes
N64 C65 H651 118.0 no
C66 C65 H651 123.4 no
C65 C66 C67 123.4(11) yes
C65 C66 C69 119.2(11) yes
C67 C66 C69 117.3(11) yes
C62 C67 C66 121.5(11) yes
C62 C67 H671 117.1 no
C66 C67 H671 121.3 no
N64 C68 H681 111.0 no
N64 C68 H682 109.7 no
H681 C68 H682 109.8 no
N64 C68 H683 108.4 no
H681 C68 H683 108.6 no
H682 C68 H683 109.2 no
C66 C69 C70 133.9(13) yes
C66 C69 N71 117.9(12) yes
C70 C69 N71 108.2(12) yes
C69 C70 N73 109.4(13) yes
C69 C70 H701 128.1 no
N73 C70 H701 122.4 no
C69 N71 N72 109.0(11) yes
N71 N72 N73 102.8(10) yes
N72 N73 C70 110.4(12) yes
C4 C1 H11 110.7 no
C4 C1 H12 108.0 no
H11 C1 H12 109.4 no
C4 C1 H13 110.5 no
H11 C1 H13 108.6 no
H12 C1 H13 109.6 no
C4 C2 H21 106.4 no
C4 C2 H22 108.3 no
H21 C2 H22 110.9 no
C4 C2 H23 108.5 no
H21 C2 H23 111.0 no
H22 C2 H23 111.5 no
C4 C3 H33 106.6 no
C4 C3 H32 108.5 no
H33 C3 H32 112.6 no
C4 C3 H31 106.0 no
H33 C3 H31 111.4 no
H32 C3 H31 111.5 no
C1 C4 C2 109.1(8) yes
C1 C4 C3 107.6(7) yes
C2 C4 C3 110.8(8) yes
C1 C4 C5 111.5(7) yes
C2 C4 C5 107.2(7) yes
C3 C4 C5 110.6(7) yes
C4 C5 C6 118.7(11) yes
C4 C5 C10 122.5(12) yes
C6 C5 C10 118.7(15) yes
C5 C6 C7 119.8(16) yes
C5 C6 H61 120.2 no
C7 C6 H61 119.9 no
C6 C7 C8 120.8(15) yes
C6 C7 C12 121.6(14) yes
C8 C7 C12 117.2(13) yes
C7 C8 C9 119.5(14) yes
C7 C8 H81 122.0 no
C9 C8 H81 118.4 no
C8 C9 C10 118.8(14) yes
C8 C9 C46 123.7(12) yes
C10 C9 C46 117.5(12) yes
C9 C10 C5 122.3(15) yes
C9 C10 H101 120.0 no
C5 C10 H101 117.6 no
C7 C12 O11 120.7(15) yes
C7 C12 N13 122.3(15) yes
O11 C12 N13 116.9(17) yes
C12 N13 C14 125.5(14) yes
C12 N13 H131 118.7 no
C14 N13 H131 115.8 no
N13 C14 C15 116.2(13) yes
N13 C14 H141 104.9 no
C15 C14 H141 107.0 no
N13 C14 H142 108.5 no
C15 C14 H142 110.4 no
H141 C14 H142 109.5 no
C14 C15 O16 105.2(12) yes
C14 C15 H151 111.6 no
O16 C15 H151 111.2 no
C14 C15 H152 111.4 no
O16 C15 H152 108.5 no
H151 C15 H152 108.9 no
C15 O16 C17 119.1(11) yes
O16 C17 C18 126.1(12) yes
O16 C17 C22 117.5(11) yes
C18 C17 C22 116.3(12) yes
C17 C18 C19 124.6(14) yes
C17 C18 H181 117.6 no
C19 C18 H181 117.8 no
C18 C19 C20 117.7(13) yes
C18 C19 H191 124.2 no
C20 C19 H191 118.2 no
C19 C20 C21 119.3(11) yes
C19 C20 O23 114.7(10) yes
C21 C20 O23 125.7(11) yes
C20 C21 C22 122.1(12) yes
C20 C21 H211 120.0 no
C22 C21 H211 117.9 no
C17 C22 C21 119.7(12) yes
C17 C22 H221 117.3 no
C21 C22 H221 123.0 no
C20 O23 C24 115.8(9) yes
O23 C24 C25 107.2(10) yes
O23 C24 H241 108.0 no
C25 C24 H241 110.2 no
O23 C24 H242 111.3 no
C25 C24 H242 109.3 no
H241 C24 H242 110.8 no
C24 C25 O26 108.8(10) yes
C24 C25 H251 108.7 no
O26 C25 H251 107.2 no
C24 C25 H252 109.3 no
O26 C25 H252 111.2 no
H251 C25 H252 111.6 no
C25 O26 C27 109.4(8) yes
O26 C27 C28 105.5(10) yes
O26 C27 H271 110.7 no
C28 C27 H271 109.6 no
O26 C27 H272 109.1 no
C28 C27 H272 112.3 no
H271 C27 H272 109.6 no
C27 C28 O29 105.6(10) yes
C27 C28 H281 110.5 no
O29 C28 H281 111.1 no
C27 C28 H282 110.4 no
O29 C28 H282 108.6 no
H281 C28 H282 110.6 no
C28 O29 C30 108.9(9) yes
O29 C30 C31 105.4(10) yes
O29 C30 H301 110.7 no
C31 C30 H301 111.1 no
O29 C30 H302 108.6 no
C31 C30 H302 111.3 no
H301 C30 H302 109.6 no
C30 C31 O32 106.6(10) yes
C30 C31 H311 112.6 no
O32 C31 H311 109.9 no
C30 C31 H312 108.4 no
O32 C31 H312 108.1 no
H311 C31 H312 111.1 no
C31 O32 C33 111.8(9) yes
O32 C33 C34 111.5(10) yes
O32 C33 H331 107.3 no
C34 C33 H331 109.0 no
O32 C33 H332 112.0 no
C34 C33 H332 105.8 no
H331 C33 H332 111.3 no
C33 C34 O35 107.3(10) yes
C33 C34 H341 111.2 no
O35 C34 H341 110.7 no
C33 C34 H342 106.4 no
O35 C34 H342 109.5 no
H341 C34 H342 111.6 no
C34 O35 C36 116.9(9) yes
O35 C36 C37 128.1(10) yes
O35 C36 C41 114.9(9) yes
C37 C36 C41 116.8(10) yes
C36 C37 C38 121.6(11) yes
C36 C37 H371 119.3 no
C38 C37 H371 119.0 no
C37 C38 C39 121.7(11) yes
C37 C38 H381 121.0 no
C39 C38 H381 117.3 no
C38 C39 C40 116.2(10) yes
C38 C39 O42 115.2(9) yes
C40 C39 O42 128.3(10) yes
C39 C40 C41 122.0(11) yes
C39 C40 H401 117.6 no
C41 C40 H401 120.1 no
C36 C41 C40 121.4(11) yes
C36 C41 H411 118.6 no
C40 C41 H411 119.9 no
C39 O42 C43 116.0(8) yes
O42 C43 C44 106.8(10) yes
O42 C43 H431 110.0 no
C44 C43 H431 110.7 no
O42 C43 H432 108.5 no
C44 C43 H432 111.6 no
H431 C43 H432 109.1 no
C43 C44 N45 110.3(12) yes
C43 C44 H441 107.5 no
N45 C44 H441 112.5 no
C43 C44 H442 109.2 no
N45 C44 H442 107.8 no
H441 C44 H442 109.5 no
C44 N45 C46 124.5(12) yes
C44 N45 H451 118.4 no
C46 N45 H451 117.0 no
C9 C46 N45 119.2(14) yes
C9 C46 O47 124.2(13) yes
N45 C46 O47 116.6(14) yes
O91 C93 O92 126.7(12) yes
O91 C93 C94 111.1(11) yes
O92 C93 C94 122.2(11) yes
C93 C94 C95 123.0(11) yes
C93 C94 C99 116.3(11) yes
C95 C94 C99 120.8(7) yes
C94 C95 C96 119.1(7) yes
C94 C95 H951 119.6 no
C96 C95 H951 121.0 no
C95 C96 C97 119.9(7) yes
C95 C96 H961 118.8 no
C97 C96 H961 121.3 no
C96 C97 C98 119.7(7) yes
C96 C97 H971 119.1 no
C98 C97 H971 120.3 no
C97 C98 C99 119.6(7) yes
C97 C98 H981 119.5 no
C99 C98 H981 120.8 no
C98 C99 C94 120.1(7) yes
C98 C99 H991 120.1 no
C94 C99 H991 119.8 no

loop_
_geom_bond_atom_site_label_1
_geom_bond_atom_site_label_2
_geom_bond_distance
_geom_bond_publ_flag
N57 N58 1.315(13) yes
N57 C60 1.374(15) yes
N58 N59 1.322(13) yes
N59 C61 1.376(14) yes
C60 C61 1.408(17) yes
C60 H601 0.946 no
C61 C62 1.417(16) yes
C62 C63 1.406(16) yes
C62 C67 1.413(15) yes
C63 N64 1.369(14) yes
C63 H631 0.951 no
N64 C65 1.338(13) yes
N64 C68 1.498(15) yes
C65 C66 1.358(15) yes
C65 H651 0.941 no
C66 C67 1.285(14) yes
C66 C69 1.479(16) yes
C67 H671 0.940 no
C68 H681 0.964 no
C68 H682 0.970 no
C68 H683 0.967 no
C69 C70 1.311(17) yes
C69 N71 1.416(16) yes
C70 N73 1.323(15) yes
C70 H701 0.933 no
N71 N72 1.368(14) yes
N72 N73 1.444(17) yes
C1 C4 1.523(9) yes
C1 H11 0.969 no
C1 H12 0.969 no
C1 H13 0.970 no
C2 C4 1.523(9) yes
C2 H21 1.007 no
C2 H22 1.004 no
C2 H23 1.002 no
C3 C4 1.517(8) yes
C3 H33 1.027 no
C3 H32 1.034 no
C3 H31 1.020 no
C4 C5 1.524(18) yes
C5 C6 1.401(9) yes
C5 C10 1.390(9) yes
C6 C7 1.402(9) yes
C6 H61 0.941 no
C7 C8 1.401(9) yes
C7 C12 1.49(2) yes
C8 C9 1.402(8) yes
C8 H81 0.929 no
C9 C10 1.398(8) yes
C9 C46 1.422(19) yes
C10 H101 0.930 no
O11 C12 1.288(17) yes
C12 N13 1.341(18) yes
N13 C14 1.376(17) yes
N13 H131 0.900 no
C14 C15 1.501(8) yes
C14 H141 0.950 no
C14 H142 0.950 no
C15 O16 1.448(17) yes
C15 H151 0.972 no
C15 H152 0.971 no
O16 C17 1.333(8) yes
C17 C18 1.395(8) yes
C17 C22 1.402(9) yes
C18 C19 1.386(8) yes
C18 H181 0.929 no
C19 C20 1.394(8) yes
C19 H191 0.945 no
C20 C21 1.381(8) yes
C20 O23 1.338(8) yes
C21 C22 1.396(8) yes
C21 H211 0.928 no
C22 H221 0.937 no
O23 C24 1.433(15) yes
C24 C25 1.508(8) yes
C24 H241 0.963 no
C24 H242 0.968 no
C25 O26 1.446(14) yes
C25 H251 0.979 no
C25 H252 0.966 no
O26 C27 1.500(15) yes
C27 C28 1.519(8) yes
C27 H271 0.971 no
C27 H272 0.982 no
C28 O29 1.408(15) yes
C28 H281 0.964 no
C28 H282 0.965 no
O29 C30 1.487(15) yes
C30 C31 1.531(9) yes
C30 H301 0.986 no
C30 H302 0.977 no
C31 O32 1.405(13) yes
C31 H311 0.981 no
C31 H312 0.987 no
O32 C33 1.380(14) yes
C33 C34 1.510(8) yes
C33 H331 0.977 no
C33 H332 0.983 no
C34 O35 1.382(14) yes
C34 H341 0.963 no
C34 H342 0.970 no
O35 C36 1.330(8) yes
C36 C37 1.376(8) yes
C36 C41 1.408(8) yes
C37 C38 1.402(8) yes
C37 H371 0.937 no
C38 C39 1.402(8) yes
C38 H381 0.938 no
C39 C40 1.389(8) yes
C39 O42 1.328(8) yes
C40 C41 1.391(8) yes
C40 H401 0.941 no
C41 H411 0.930 no
O42 C43 1.441(14) yes
C43 C44 1.500(8) yes
C43 H431 0.970 no
C43 H432 0.976 no
C44 N45 1.409(16) yes
C44 H441 0.968 no
C44 H442 0.960 no
N45 C46 1.348(15) yes
N45 H451 0.900 no
C46 O47 1.295(16) yes
O91 C93 1.282(8) yes
O92 C93 1.255(8) yes
C93 C94 1.454(16) yes
C94 C95 1.394(8) yes
C94 C99 1.387(9) yes
C95 C96 1.395(9) yes
C95 H951 0.931 no
C96 C97 1.402(9) yes
C96 H961 0.928 no
C97 C98 1.398(9) yes
C97 H971 0.934 no
C98 C99 1.391(9) yes
C98 H981 0.940 no
C99 H991 0.938 no

loop_
_geom_hbond_atom_site_label_D
_geom_hbond_atom_site_label_H
_geom_hbond_atom_site_label_A
_geom_hbond_site_symmetry_A
_geom_hbond_angle_DHA
_geom_hbond_distance_DH
_geom_hbond_distance_HA
_geom_hbond_distance_DA
_geom_hbond_publ_flag
C60 H601 O91 . 164.2(4) 0.946 2.215 3.136(19) yes
C63 H631 O29 . 154.4(3) 0.951 2.594 3.476(19) yes
C65 H651 O47 3_755 143.4(4) 0.941 2.474 3.277(19) yes
C67 H671 O91 . 177.4(4) 0.940 2.251 3.190(19) yes
C68 H681 O47 3_755 152.5(4) 0.964 2.520 3.404(19) yes
C68 H683 O11 3_655 122.6(4) 0.967 2.479 3.108(19) yes
C70 H701 O91 . 153.8(4) 0.933 2.428 3.291(19) yes
C8 H81 O92 . 134.5(4) 0.929 2.322 3.046(19) yes
C24 H241 O11 3_655 127.8(4) 0.963 2.469 3.153(19) yes
C44 H442 N71 3_745 158.7(5) 0.960 2.381 3.295(19) yes
C98 H981 O42 3_745 141.1(5) 0.940 2.598 3.381(19) yes
N13 H131 O92 . 174.4(4) 0.900 2.085 2.982(19) yes
N45 H451 O92 . 164.0(4) 0.900 2.205 3.080(19) yes

loop_
_platon_squeeze_void_nr
_platon_squeeze_void_average_x
_platon_squeeze_void_average_y
_platon_squeeze_void_average_z
_platon_squeeze_void_volume
_platon_squeeze_void_count_electrons
_platon_squeeze_void_content
1 -0.002 0.750 0.000 933 267 ' '
2 -0.009 0.250 0.500 933 267 ' '
